data_1504434
loop_
_publ_author_name
'Huang, Xiaonan'
'Du, Fusheng'
'Liang, Dehai'
'Lin, Shrong-Shi'
'Li, Zichen'

_publ_section_title
;
 Stereochemical Effect ofTrans/CisIsomers on the Aqueous Solution
 Properties of Acid-Labile Thermoresponsive Polymers
;
_journal_issue 14
_journal_name_full Macromolecules
_journal_page_first 5433
_journal_paper_doi 10.1021/ma800783v
_journal_volume 41
_journal_year 2008
_chemical_formula_sum 'C10 H17 N O4'
_chemical_formula_weight 215.25
_chemical_name_systematic
; 
 ? 
;
_space_group_IT_number 14
_symmetry_cell_setting monoclinic
_symmetry_space_group_name_Hall '-P 2ybc'
_symmetry_space_group_name_H-M 'P 1 21/c 1'
_atom_sites_solution_hydrogens geom
_atom_sites_solution_primary direct
_atom_sites_solution_secondary difmap
_audit_creation_method SHELXL-97
_cell_angle_alpha 90.00
_cell_angle_beta 94.9310(10)
_cell_angle_gamma 90.00
_cell_formula_units_Z 4
_cell_length_a 4.99540(10)
_cell_length_b 13.3694(3)
_cell_length_c 17.6342(5)
_cell_measurement_reflns_used 9629
_cell_measurement_temperature 293(2)
_cell_measurement_theta_max 25.028
_cell_measurement_theta_min 3.395
_cell_volume 1173.35(5)
_computing_cell_refinement 'HKL Scalepack (Otwinowski & Minor, 1997)'
_computing_data_collection 'KappaCCD (Nonius B. V., 1998)'
_computing_data_reduction 'HKL Denzo (Otwinowski & Minor, 1997) & maXus (Mackay et al., 1998)'
_computing_molecular_graphics 'Bruker SHELXTL V5.1 (Sheldrick, 1998)'
_computing_publication_material 'SHELXL-97 (Sheldrick, 1997)'
_computing_structure_refinement 'SHELXL-97 (Sheldrick, 1997)'
_computing_structure_solution 'SHELXS-97 (Sheldrick, 1997)'
_diffrn_ambient_temperature 293(2)
_diffrn_detector_area_resol_mean 9
_diffrn_measured_fraction_theta_full 0.995
_diffrn_measured_fraction_theta_max 0.995
_diffrn_measurement_device_type 'NONIUS KappaCCD'
_diffrn_measurement_method CCD
_diffrn_radiation_monochromator graphite
_diffrn_radiation_source 'fine-focus sealed tube'
_diffrn_radiation_type MoK\a
_diffrn_radiation_wavelength 0.71073
_diffrn_reflns_av_R_equivalents 0.0392
_diffrn_reflns_av_sigmaI/netI 0.0257
_diffrn_reflns_limit_h_max 5
_diffrn_reflns_limit_h_min -5
_diffrn_reflns_limit_k_max 15
_diffrn_reflns_limit_k_min -15
_diffrn_reflns_limit_l_max 20
_diffrn_reflns_limit_l_min -20
_diffrn_reflns_number 14224
_diffrn_reflns_theta_full 25.06
_diffrn_reflns_theta_max 25.06
_diffrn_reflns_theta_min 3.80
_diffrn_standards_decay_% none
_exptl_absorpt_coefficient_mu 0.094
_exptl_absorpt_correction_T_max 0.974
_exptl_absorpt_correction_T_min 0.896
_exptl_absorpt_correction_type multi-scan
_exptl_absorpt_process_details
;
multi-scan from symmetry-related measurements 
 Sortav (Blessing 1995, 1997)
;
_exptl_crystal_colour colorless
_exptl_crystal_density_diffrn 1.218
_exptl_crystal_density_method 'not measured'
_exptl_crystal_description column
_exptl_crystal_F_000 464
_exptl_crystal_size_max 0.45
_exptl_crystal_size_mid 0.32
_exptl_crystal_size_min 0.31
_refine_diff_density_max 0.328
_refine_diff_density_min -0.261
_refine_diff_density_rms 0.051
_refine_ls_extinction_coef 0.035(9)
_refine_ls_extinction_expression Fc^*^=kFc[1+0.001xFc^2^\l^3^/sin(2\q)]^-1/4^
_refine_ls_extinction_method SHELXL
_refine_ls_goodness_of_fit_ref 1.032
_refine_ls_hydrogen_treatment constr
_refine_ls_matrix_type full
_refine_ls_number_parameters 137
_refine_ls_number_reflns 2055
_refine_ls_number_restraints 0
_refine_ls_restrained_S_all 1.032
_refine_ls_R_factor_all 0.0942
_refine_ls_R_factor_gt 0.0662
_refine_ls_shift/su_max 0.000
_refine_ls_shift/su_mean 0.000
_refine_ls_structure_factor_coef Fsqd
_refine_ls_weighting_details 'calc w=1/[\s^2^(Fo^2^)+(0.1124P)^2^+0.5340P] where P=(Fo^2^+2Fc^2^)/3'
_refine_ls_weighting_scheme calc
_refine_ls_wR_factor_gt 0.1856
_refine_ls_wR_factor_ref 0.2105
_reflns_number_gt 1422
_reflns_number_total 2055
_reflns_threshold_expression >2sigma(I)
_cod_data_source_file ma800783v-file002.cif
_cod_data_source_block 07sep19b
_cod_depositor_comments
;
The following automatic conversions were performed:

'_symmetry_cell_setting' value 'Monoclinic' changed to 'monoclinic'
according to /home/saulius/struct/CIF-dictionaries/cif_core.dic
dictionary named 'cif_core.dic' version 2.4.1 from 2010-06-29.

Automatic conversion script
Id: cif_fix_values 1715 2011-07-08 13:25:40Z adriana 

The following automatic conversions were performed:

'_refine_ls_hydrogen_treatment' value 'constr.' was replaced with the
value 'constr' as specified in the replacement file
'src/cod-tools/trunk/data/replacement-values/replacement_values.lst'.

Automatic conversion script
Id: cif_fix_values 5376 2017-05-30 11:51:03Z andrius 
;
_cod_original_sg_symbol_H-M 'P 2(1)/c'
_cod_database_code 1504434

loop_
_symmetry_equiv_pos_as_xyz
'x, y, z'
'-x, y+1/2, -z+1/2'
'-x, -y, -z'
'x, -y-1/2, z-1/2'

loop_
_atom_site_label
_atom_site_type_symbol
_atom_site_fract_x
_atom_site_fract_y
_atom_site_fract_z
_atom_site_U_iso_or_equiv
_atom_site_adp_type
_atom_site_occupancy
_atom_site_symmetry_multiplicity
_atom_site_calc_flag
_atom_site_refinement_flags
O1 O 1.0626(3) 0.33650(17) 0.48606(12) 0.0728(7) Uani 1 1 d .
O2 O 0.4331(5) 0.38797(18) 0.25291(11) 0.0792(7) Uani 1 1 d .
O3 O 0.5146(5) 0.53520(17) 0.31643(12) 0.0809(7) Uani 1 1 d .
O4 O 0.3223(5) 0.5366(2) 0.20023(14) 0.1039(9) Uani 1 1 d .
N1 N 0.6186(4) 0.32905(18) 0.45425(12) 0.0608(7) Uani 1 1 d .
H1 H 0.4653 0.3095 0.4675 0.073 Uiso 1 1 calc R
C1 C 0.9735(7) 0.2807(3) 0.64030(18) 0.0855(10) Uani 1 1 d .
H1A H 1.0936 0.3332 0.6279 0.128 Uiso 1 1 calc R
H1B H 1.0757 0.2228 0.6571 0.128 Uiso 1 1 calc R
H1C H 0.8680 0.3029 0.6801 0.128 Uiso 1 1 calc R
C2 C 0.6060(7) 0.1844(3) 0.5732(2) 0.0877(11) Uani 1 1 d .
H2A H 0.5839 0.1493 0.6178 0.105 Uiso 1 1 calc R
H2B H 0.4967 0.1703 0.5291 0.105 Uiso 1 1 calc R
C3 C 0.7948(5) 0.2551(2) 0.57253(15) 0.0593(8) Uani 1 1 d .
C4 C 0.8375(5) 0.3103(2) 0.50139(15) 0.0533(7) Uani 1 1 d .
C5 C 0.6262(5) 0.3804(2) 0.38233(15) 0.0601(8) Uani 1 1 d .
H5 H 0.8113 0.3801 0.3679 0.072 Uiso 1 1 calc R
C6 C 0.4478(7) 0.3293(2) 0.32057(17) 0.0716(9) Uani 1 1 d .
H6A H 0.5196 0.2637 0.3104 0.086 Uiso 1 1 calc R
H6B H 0.2691 0.3206 0.3372 0.086 Uiso 1 1 calc R
C7 C 0.5351(7) 0.4872(3) 0.38925(16) 0.0766(9) Uani 1 1 d .
H7A H 0.3618 0.4886 0.4101 0.092 Uiso 1 1 calc R
H7B H 0.6625 0.5231 0.4238 0.092 Uiso 1 1 calc R
C8 C 0.3398(6) 0.4842(3) 0.26673(17) 0.0712(9) Uani 1 1 d .
H8 H 0.1629 0.4806 0.2867 0.085 Uiso 1 1 calc R
C9 C 0.0838(12) 0.5238(5) 0.1558(3) 0.163(3) Uani 1 1 d .
H9A H 0.0933 0.4590 0.1314 0.196 Uiso 1 1 calc R
H9B H -0.0571 0.5192 0.1902 0.196 Uiso 1 1 calc R
C10 C 0.0032(15) 0.5869(5) 0.1034(4) 0.193(3) Uani 1 1 d .
H10A H -0.1649 0.5648 0.0785 0.289 Uiso 1 1 calc R
H10B H 0.1344 0.5914 0.0669 0.289 Uiso 1 1 calc R
H10C H -0.0198 0.6514 0.1259 0.289 Uiso 1 1 calc R

loop_
_atom_site_aniso_label
_atom_site_aniso_U_11
_atom_site_aniso_U_22
_atom_site_aniso_U_33
_atom_site_aniso_U_23
_atom_site_aniso_U_13
_atom_site_aniso_U_12
O1 0.0367(10) 0.1056(17) 0.0764(13) 0.0154(11) 0.0054(8) -0.0015(9)
O2 0.1023(16) 0.0862(16) 0.0480(12) -0.0038(10) 0.0002(10) 0.0048(13)
O3 0.1018(16) 0.0771(15) 0.0620(13) 0.0108(11) -0.0028(11) -0.0161(12)
O4 0.1031(18) 0.132(2) 0.0724(16) 0.0343(15) -0.0170(13) -0.0047(15)
N1 0.0336(11) 0.0927(17) 0.0567(13) 0.0160(12) 0.0079(9) -0.0008(10)
C1 0.089(2) 0.097(3) 0.068(2) 0.0067(18) -0.0059(17) 0.0147(19)
C2 0.073(2) 0.109(3) 0.082(2) 0.034(2) 0.0057(16) -0.0065(19)
C3 0.0456(14) 0.0739(18) 0.0588(16) 0.0085(14) 0.0066(11) 0.0125(13)
C4 0.0363(13) 0.0669(17) 0.0570(15) -0.0010(12) 0.0055(10) 0.0051(11)
C5 0.0375(13) 0.088(2) 0.0557(16) 0.0130(14) 0.0082(11) 0.0016(13)
C6 0.088(2) 0.0693(19) 0.0570(17) -0.0031(14) 0.0053(15) 0.0063(16)
C7 0.098(2) 0.079(2) 0.0514(17) 0.0005(15) -0.0016(15) -0.0190(18)
C8 0.0625(17) 0.088(2) 0.0626(18) 0.0123(16) -0.0004(14) 0.0036(15)
C9 0.165(5) 0.171(5) 0.138(4) 0.056(4) -0.078(4) -0.019(4)
C10 0.197(6) 0.145(5) 0.215(7) 0.072(5) -0.105(6) -0.019(4)

loop_
_atom_type_symbol
_atom_type_description
_atom_type_scat_dispersion_real
_atom_type_scat_dispersion_imag
_atom_type_scat_source
C C 0.0033 0.0016 'International Tables Vol C Tables 4.2.6.8 and 6.1.1.4'
H H 0.0000 0.0000 'International Tables Vol C Tables 4.2.6.8 and 6.1.1.4'
N N 0.0061 0.0033 'International Tables Vol C Tables 4.2.6.8 and 6.1.1.4'
O O 0.0106 0.0060 'International Tables Vol C Tables 4.2.6.8 and 6.1.1.4'

loop_
_geom_angle_atom_site_label_1
_geom_angle_atom_site_label_2
_geom_angle_atom_site_label_3
_geom_angle
C8 O2 C6 110.8(2)
C8 O3 C7 110.2(2)
C8 O4 C9 114.5(3)
C4 N1 C5 123.5(2)
C4 N1 H1 118.3
C5 N1 H1 118.3
C3 C1 H1A 109.5
C3 C1 H1B 109.5
H1A C1 H1B 109.5
C3 C1 H1C 109.5
H1A C1 H1C 109.5
H1B C1 H1C 109.5
C3 C2 H2A 120.0
C3 C2 H2B 120.0
H2A C2 H2B 120.0
C2 C3 C1 122.5(3)
C2 C3 C4 120.8(3)
C1 C3 C4 116.7(3)
O1 C4 N1 121.5(2)
O1 C4 C3 121.8(2)
N1 C4 C3 116.6(2)
N1 C5 C7 110.4(2)
N1 C5 C6 111.1(2)
C7 C5 C6 108.9(2)
N1 C5 H5 108.8
C7 C5 H5 108.8
C6 C5 H5 108.8
O2 C6 C5 109.8(3)
O2 C6 H6A 109.7
C5 C6 H6A 109.7
O2 C6 H6B 109.7
C5 C6 H6B 109.7
H6A C6 H6B 108.2
O3 C7 C5 110.6(2)
O3 C7 H7A 109.5
C5 C7 H7A 109.5
O3 C7 H7B 109.5
C5 C7 H7B 109.5
H7A C7 H7B 108.1
O4 C8 O3 106.7(3)
O4 C8 O2 108.7(3)
O3 C8 O2 111.5(2)
O4 C8 H8 110.0
O3 C8 H8 110.0
O2 C8 H8 110.0
C10 C9 O4 121.8(6)
C10 C9 H9A 106.9
O4 C9 H9A 106.9
C10 C9 H9B 106.9
O4 C9 H9B 106.9
H9A C9 H9B 106.7
C9 C10 H10A 109.5
C9 C10 H10B 109.5
H10A C10 H10B 109.5
C9 C10 H10C 109.5
H10A C10 H10C 109.5
H10B C10 H10C 109.5

loop_
_geom_bond_atom_site_label_1
_geom_bond_atom_site_label_2
_geom_bond_distance
O1 C4 1.230(3)
O2 C8 1.397(4)
O2 C6 1.425(4)
O3 C8 1.365(4)
O3 C7 1.431(3)
O4 C8 1.362(4)
O4 C9 1.379(5)
N1 C4 1.339(3)
N1 C5 1.445(3)
N1 H1 0.8600
C1 C3 1.469(4)
C1 H1A 0.9600
C1 H1B 0.9600
C1 H1C 0.9600
C2 C3 1.336(4)
C2 H2A 0.9300
C2 H2B 0.9300
C3 C4 1.487(4)
C5 C7 1.507(5)
C5 C6 1.510(4)
C5 H5 0.9800
C6 H6A 0.9700
C6 H6B 0.9700
C7 H7A 0.9700
C7 H7B 0.9700
C8 H8 0.9800
C9 C10 1.289(7)
C9 H9A 0.9700
C9 H9B 0.9700
C10 H10A 0.9600
C10 H10B 0.9600
C10 H10C 0.9600

loop_
_geom_torsion_atom_site_label_1
_geom_torsion_atom_site_label_2
_geom_torsion_atom_site_label_3
_geom_torsion_atom_site_label_4
_geom_torsion
C5 N1 C4 O1 0.3(4)
C5 N1 C4 C3 -178.9(3)
C2 C3 C4 O1 -144.4(3)
C1 C3 C4 O1 34.2(4)
C2 C3 C4 N1 34.9(4)
C1 C3 C4 N1 -146.5(3)
C4 N1 C5 C7 -102.7(3)
C4 N1 C5 C6 136.5(3)
C8 O2 C6 C5 -57.1(3)
N1 C5 C6 O2 172.9(2)
C7 C5 C6 O2 51.2(3)
C8 O3 C7 C5 58.0(3)
N1 C5 C7 O3 -173.8(2)
C6 C5 C7 O3 -51.6(3)
C9 O4 C8 O3 -153.7(4)
C9 O4 C8 O2 85.9(5)
C7 O3 C8 O4 177.4(2)
C7 O3 C8 O2 -64.0(3)
C6 O2 C8 O4 -178.4(2)
C6 O2 C8 O3 64.3(3)
C8 O4 C9 C10 160.1(7)
